data_4340763
loop_
_publ_author_name
'Lin, Jian'
'Diefenbach, Kariem'
'Kikugawa, Naoki'
'Baumbach, Ryan E.'
'Albrecht-Schmitt, Thomas E'

_publ_section_title
;
 Dimensional and coordination number reductions in a large family of
 lanthanide tellurite sulfates.
;
_journal_issue 16
_journal_name_full 'Inorganic chemistry'
_journal_page_first 8555
_journal_page_last 8564
_journal_paper_doi 10.1021/ic501163x
_journal_volume 53
_journal_year 2014
_chemical_formula_moiety Lu2(Te2O5)(SO4)2
_chemical_formula_sum 'Lu2 O13 S2 Te2'
_chemical_formula_weight 877.26
_chemical_melting_point ?
_chemical_name_common 'Lutetium tellurite sulfate'
_chemical_name_systematic
; 
 ? 
;
_space_group_IT_number 2
_symmetry_cell_setting triclinic
_symmetry_space_group_name_Hall '-P 1'
_symmetry_space_group_name_H-M 'P -1'
_atom_sites_solution_hydrogens none
_atom_sites_solution_primary direct
_atom_sites_solution_secondary difmap
_audit_creation_method SHELXL-97
_cell_angle_alpha 89.033(6)
_cell_angle_beta 87.531(6)
_cell_angle_gamma 72.455(6)
_cell_formula_units_Z 2
_cell_length_a 5.289(3)
_cell_length_b 8.193(5)
_cell_length_c 13.144(8)
_cell_measurement_reflns_used 2521
_cell_measurement_temperature 100(2)
_cell_measurement_theta_max 27.62
_cell_measurement_theta_min 1.55
_cell_volume 542.6(6)
_computing_cell_refinement 'smart saint'
_computing_data_collection smart
_computing_data_reduction SAINT
_computing_molecular_graphics 'SHELXP-97 (Sheldrick, 1997)'
_computing_publication_material 'SHELXCIF-97 (Sheldrick, 2000)'
_computing_structure_refinement 'SHELXL-97 (Sheldrick, 1997)'
_computing_structure_solution 'SHELXS-97 (Sheldrick, 1990)'
_diffrn_ambient_temperature 100(2)
_diffrn_detector_area_resol_mean 0
_diffrn_measured_fraction_theta_full 0.970
_diffrn_measured_fraction_theta_max 0.970
_diffrn_measurement_device_type 'BRUKER apex II'
_diffrn_measurement_method '0.5 wide w/ exposures'
_diffrn_radiation_monochromator 'Quazar optics'
_diffrn_radiation_source 'Imus microfocused'
_diffrn_radiation_type MoK\a
_diffrn_radiation_wavelength 0.71073
_diffrn_reflns_av_R_equivalents 0.0310
_diffrn_reflns_av_sigmaI/netI 0.0404
_diffrn_reflns_limit_h_max 6
_diffrn_reflns_limit_h_min -6
_diffrn_reflns_limit_k_max 10
_diffrn_reflns_limit_k_min -10
_diffrn_reflns_limit_l_max 16
_diffrn_reflns_limit_l_min -17
_diffrn_reflns_number 4828
_diffrn_reflns_theta_full 27.62
_diffrn_reflns_theta_max 27.62
_diffrn_reflns_theta_min 1.55
_exptl_absorpt_coefficient_mu 23.815
_exptl_absorpt_correction_T_max 0.700
_exptl_absorpt_correction_T_min 0.232
_exptl_absorpt_correction_type numerical
_exptl_absorpt_process_details SHELTXPREP
_exptl_crystal_colour Colorless
_exptl_crystal_density_diffrn 5.370
_exptl_crystal_density_meas ?
_exptl_crystal_density_method 'not measured'
_exptl_crystal_description Tablet
_exptl_crystal_F_000 764
_exptl_crystal_size_max 0.065
_exptl_crystal_size_mid 0.055
_exptl_crystal_size_min 0.015
_refine_diff_density_max 2.631
_refine_diff_density_min -1.373
_refine_diff_density_rms 0.345
_refine_ls_extinction_coef 0.0051(2)
_refine_ls_extinction_expression Fc^*^=kFc[1+0.001xFc^2^\l^3^/sin(2\q)]^-1/4^
_refine_ls_extinction_method SHELXL
_refine_ls_goodness_of_fit_ref 1.150
_refine_ls_hydrogen_treatment none
_refine_ls_matrix_type full
_refine_ls_number_parameters 173
_refine_ls_number_reflns 2447
_refine_ls_number_restraints 0
_refine_ls_restrained_S_all 1.150
_refine_ls_R_factor_all 0.0268
_refine_ls_R_factor_gt 0.0252
_refine_ls_shift/su_max 0.000
_refine_ls_shift/su_mean 0.000
_refine_ls_structure_factor_coef Fsqd
_refine_ls_weighting_details 'calc w=1/[\s^2^(Fo^2^)+(0.0148P)^2^+2.4713P] where P=(Fo^2^+2Fc^2^)/3'
_refine_ls_weighting_scheme calc
_refine_ls_wR_factor_gt 0.0595
_refine_ls_wR_factor_ref 0.0606
_reflns_number_gt 2327
_reflns_number_total 2447
_reflns_threshold_expression >2sigma(I)
_cod_data_source_file ic501163x_si_002.cif
_cod_data_source_block Lu4
_cod_depositor_comments
;
The following automatic conversions were performed:

'_chemical_melting_point' value 'N/A' was changed to '?' - the value
is undefined or not given.

'_symmetry_cell_setting' value
'Triclinic' changed to 'triclinic' according to
/usr/data/users/saulius/crontab/automatic-downloads/rss-feeds/ACS/lib/dictionaries/cif_core.dic
dictionary named 'cif_core.dic' version 2.4.2 from 2011-04-26.

Automatic conversion script
Id: cif_fix_values 2281 2013-09-26 08:29:07Z andrius 

 Adding full bibliography for 4340748--4340769.cif.

The following automatic conversions were performed:

'_exptl_crystal_density_meas' value 'N/A' was changed to '?' - the
value is perceived as not measured.

Automatic conversion script
Id: cif_fix_values 3008 2015-01-20 13:52:24Z robertas 
;
_cod_original_sg_symbol_H-M P-1
_cod_database_code 4340763

loop_
_symmetry_equiv_pos_as_xyz
'x, y, z'
'-x, -y, -z'

loop_
_atom_site_label
_atom_site_type_symbol
_atom_site_fract_x
_atom_site_fract_y
_atom_site_fract_z
_atom_site_U_iso_or_equiv
_atom_site_adp_type
_atom_site_occupancy
_atom_site_symmetry_multiplicity
_atom_site_calc_flag
Lu1 Lu 0.76103(5) 0.77782(3) 0.126661(19) 0.00372(9) Uani 1 1 d
Lu2 Lu 0.09262(5) 0.23301(3) 0.379876(19) 0.00399(9) Uani 1 1 d
Te1 Te 0.46015(8) 0.44613(5) 0.11747(3) 0.00430(11) Uani 1 1 d
Te2 Te 0.44170(8) 0.57710(5) 0.36642(3) 0.00478(11) Uani 1 1 d
S1 S 0.7314(3) 0.9248(2) 0.37852(11) 0.0045(3) Uani 1 1 d
S2 S 1.1028(3) 1.0887(2) 0.12597(11) 0.0041(3) Uani 1 1 d
O1 O 0.5886(9) 0.5854(6) 0.2295(3) 0.0064(9) Uani 1 1 d
O2 O 0.6057(9) 0.5973(6) 0.0383(3) 0.0076(9) Uani 1 1 d
O3 O 0.1273(9) 0.5858(6) 0.1339(3) 0.0071(9) Uani 1 1 d
O4 O 0.8616(9) 0.8401(6) 0.2846(3) 0.0087(9) Uani 1 1 d
O5 O 0.8781(9) 1.0259(6) 0.1049(3) 0.0080(9) Uani 1 1 d
O6 O 0.3437(9) 0.9439(6) 0.1396(4) 0.0110(10) Uani 1 1 d
O7 O 0.8518(10) 0.7985(6) -0.0432(3) 0.0097(10) Uani 1 1 d
O8 O 0.7429(9) 0.4410(6) 0.4267(3) 0.0076(9) Uani 1 1 d
O9 O 0.3103(9) 0.4022(6) 0.3321(4) 0.0085(9) Uani 1 1 d
O10 O 0.7811(9) 0.7933(6) 0.4605(3) 0.0078(9) Uani 1 1 d
O11 O 1.0376(9) 1.1946(6) 0.2193(3) 0.0074(9) Uani 1 1 d
O12 O 0.4455(9) 0.9924(6) 0.3649(3) 0.0080(9) Uani 1 1 d
O13 O 0.8410(9) 1.0608(6) 0.4066(3) 0.0076(9) Uani 1 1 d

loop_
_atom_site_aniso_label
_atom_site_aniso_U_11
_atom_site_aniso_U_22
_atom_site_aniso_U_33
_atom_site_aniso_U_23
_atom_site_aniso_U_13
_atom_site_aniso_U_12
Lu1 0.00296(14) 0.00497(16) 0.00310(14) 0.00072(10) 0.00025(9) -0.00106(11)
Lu2 0.00333(14) 0.00547(16) 0.00340(14) 0.00082(10) 0.00029(9) -0.00177(11)
Te1 0.0031(2) 0.0049(2) 0.00444(19) 0.00089(15) 0.00053(14) -0.00072(17)
Te2 0.0039(2) 0.0060(2) 0.00436(19) 0.00100(15) 0.00010(15) -0.00159(17)
S1 0.0041(7) 0.0055(8) 0.0038(7) 0.0010(6) 0.0006(5) -0.0014(6)
S2 0.0045(7) 0.0045(8) 0.0031(7) 0.0010(6) 0.0003(5) -0.0014(6)
O1 0.008(2) 0.010(2) 0.0018(19) -0.0008(17) 0.0017(16) -0.0045(19)
O2 0.008(2) 0.011(2) 0.004(2) 0.0007(17) 0.0011(17) -0.0037(19)
O3 0.005(2) 0.008(2) 0.006(2) 0.0000(17) 0.0003(17) 0.0011(19)
O4 0.007(2) 0.013(3) 0.005(2) -0.0015(18) 0.0035(17) -0.002(2)
O5 0.012(2) 0.008(2) 0.006(2) -0.0004(17) 0.0001(18) -0.007(2)
O6 0.007(2) 0.011(3) 0.014(2) -0.0010(19) -0.0020(18) -0.001(2)
O7 0.016(2) 0.009(2) 0.008(2) 0.0018(18) 0.0023(18) -0.009(2)
O8 0.004(2) 0.008(2) 0.008(2) -0.0008(18) 0.0012(17) 0.0022(18)
O9 0.006(2) 0.011(2) 0.011(2) -0.0018(18) 0.0003(18) -0.0059(19)
O10 0.008(2) 0.011(2) 0.006(2) 0.0047(18) -0.0019(17) -0.0048(19)
O11 0.008(2) 0.006(2) 0.007(2) -0.0018(17) 0.0033(17) -0.0022(19)
O12 0.008(2) 0.009(2) 0.011(2) 0.0018(18) -0.0026(18) -0.007(2)
O13 0.008(2) 0.008(2) 0.010(2) -0.0014(18) 0.0018(17) -0.0075(19)

loop_
_atom_type_symbol
_atom_type_description
_atom_type_scat_dispersion_real
_atom_type_scat_dispersion_imag
_atom_type_scat_source
O O 0.0106 0.0060 'International Tables Vol C Tables 4.2.6.8 and 6.1.1.4'
S S 0.1246 0.1234 'International Tables Vol C Tables 4.2.6.8 and 6.1.1.4'
Te Te -0.5308 1.6751 'International Tables Vol C Tables 4.2.6.8 and 6.1.1.4'
Lu Lu -0.4720 5.8584 'International Tables Vol C Tables 4.2.6.8 and 6.1.1.4'

loop_
_geom_angle_atom_site_label_1
_geom_angle_atom_site_label_2
_geom_angle_atom_site_label_3
_geom_angle
_geom_angle_site_symmetry_1
_geom_angle_site_symmetry_3
O3 Lu1 O6 168.06(19) 1_655 .
O3 Lu1 O2 89.05(17) 1_655 .
O6 Lu1 O2 86.29(17) . .
O3 Lu1 O4 82.86(17) 1_655 .
O6 Lu1 O4 94.46(17) . .
O2 Lu1 O4 143.79(17) . .
O3 Lu1 O7 87.64(17) 1_655 .
O6 Lu1 O7 100.96(18) . .
O2 Lu1 O7 69.49(16) . .
O4 Lu1 O7 144.64(17) . .
O3 Lu1 O5 103.64(18) 1_655 .
O6 Lu1 O5 86.83(18) . .
O2 Lu1 O5 140.57(16) . .
O4 Lu1 O5 75.48(17) . .
O7 Lu1 O5 73.85(16) . .
O3 Lu1 O1 85.20(17) 1_655 .
O6 Lu1 O1 82.87(17) . .
O2 Lu1 O1 64.96(16) . .
O4 Lu1 O1 79.18(16) . .
O7 Lu1 O1 133.94(15) . .
O5 Lu1 O1 151.75(15) . .
O3 Lu1 Te1 87.45(13) 1_655 .
O6 Lu1 Te1 83.14(14) . .
O2 Lu1 Te1 29.01(12) . .
O4 Lu1 Te1 115.05(12) . .
O7 Lu1 Te1 98.37(12) . .
O5 Lu1 Te1 165.93(12) . .
O1 Lu1 Te1 35.96(10) . .
O9 Lu2 O8 93.20(18) . 1_455
O9 Lu2 O11 87.79(17) . 1_445
O8 Lu2 O11 104.30(17) 1_455 1_445
O9 Lu2 O10 96.16(17) . 2_666
O8 Lu2 O10 89.29(17) 1_455 2_666
O11 Lu2 O10 165.65(18) 1_445 2_666
O9 Lu2 O13 171.42(17) . 1_445
O8 Lu2 O13 86.35(18) 1_455 1_445
O11 Lu2 O13 84.02(17) 1_445 1_445
O10 Lu2 O13 92.40(17) 2_666 1_445
O9 Lu2 O12 94.86(18) . 1_545
O8 Lu2 O12 167.57(17) 1_455 1_545
O11 Lu2 O12 85.47(16) 1_445 1_545
O10 Lu2 O12 80.46(17) 2_666 1_545
O13 Lu2 O12 87.07(17) 1_445 1_545
O3 Te1 O2 98.1(2) . .
O3 Te1 O1 90.22(19) . .
O2 Te1 O1 76.52(18) . .
O3 Te1 O2 90.86(18) . 2_665
O2 Te1 O2 74.2(2) . 2_665
O1 Te1 O2 150.54(18) . 2_665
O3 Te1 Lu1 94.87(15) . .
O2 Te1 Lu1 34.80(13) . .
O1 Te1 Lu1 41.74(12) . .
O2 Te1 Lu1 108.88(13) 2_665 .
O9 Te2 O8 96.5(2) . .
O9 Te2 O1 91.5(2) . .
O8 Te2 O1 98.9(2) . .
O13 S1 O12 111.0(3) . .
O13 S1 O4 111.0(3) . .
O12 S1 O4 109.3(3) . .
O13 S1 O10 109.0(3) . .
O12 S1 O10 109.1(3) . .
O4 S1 O10 107.4(3) . .
O5 S2 O6 110.2(3) . 1_655
O5 S2 O7 110.9(3) . 2_775
O6 S2 O7 110.2(3) 1_655 2_775
O5 S2 O11 108.9(3) . .
O6 S2 O11 110.1(3) 1_655 .
O7 S2 O11 106.4(3) 2_775 .
Te2 O1 Te1 115.9(2) . .
Te2 O1 Lu1 137.9(2) . .
Te1 O1 Lu1 102.30(17) . .
Te1 O2 Te1 105.8(2) . 2_665
Te1 O2 Lu1 116.2(2) . .
Te1 O2 Lu1 137.8(2) 2_665 .
Te1 O3 Lu1 167.7(3) . 1_455
S1 O4 Lu1 140.3(3) . .
S2 O5 Lu1 138.2(3) . .
S2 O6 Lu1 161.4(3) 1_455 .
S2 O7 Lu1 145.4(3) 2_775 .
Te2 O8 Lu2 136.7(2) . 1_655
Te2 O9 Lu2 147.3(3) . .
S1 O10 Lu2 138.0(3) . 2_666
S2 O11 Lu2 150.9(3) . 1_665
S1 O12 Lu2 143.3(3) . 1_565
S1 O13 Lu2 153.9(3) . 1_665

loop_
_geom_bond_atom_site_label_1
_geom_bond_atom_site_label_2
_geom_bond_distance
_geom_bond_site_symmetry_2
Lu1 O3 2.100(5) 1_655
Lu1 O6 2.217(5) .
Lu1 O2 2.255(5) .
Lu1 O4 2.269(5) .
Lu1 O7 2.277(5) .
Lu1 O5 2.307(5) .
Lu1 O1 2.415(5) .
Lu1 Te1 3.5451(17) .
Lu2 O9 2.124(5) .
Lu2 O8 2.177(4) 1_455
Lu2 O11 2.184(5) 1_445
Lu2 O10 2.217(5) 2_666
Lu2 O13 2.227(5) 1_445
Lu2 O12 2.274(5) 1_545
Te1 O3 1.794(4) .
Te1 O2 1.916(5) .
Te1 O1 2.131(4) .
Te1 O2 2.145(4) 2_665
Te2 O9 1.841(5) .
Te2 O8 1.849(5) .
Te2 O1 1.938(4) .
S1 O13 1.462(5) .
S1 O12 1.463(5) .
S1 O4 1.465(4) .
S1 O10 1.485(5) .
S2 O5 1.468(5) .
S2 O6 1.471(5) 1_655
S2 O7 1.474(5) 2_775
S2 O11 1.482(4) .
O2 Te1 2.145(4) 2_665
O3 Lu1 2.100(5) 1_455
O6 S2 1.471(5) 1_455
O7 S2 1.474(5) 2_775
O8 Lu2 2.177(4) 1_655
O10 Lu2 2.217(5) 2_666
O11 Lu2 2.184(5) 1_665
O12 Lu2 2.274(5) 1_565
O13 Lu2 2.227(5) 1_665
